data_7113565
loop_
_publ_author_name
'Rather, Beth'
'Zaworotko, Michael J.'

_publ_section_title
;
 A 3D metal-organic network, [Cu2(glutarate)2(4,4&#x2032;-bipyridine)],
 that exhibits single-crystal to single-crystal dehydration and
 rehydrationElectronic supplementary information (ESI) available:
 experimental details, IR, TGA and XRPD of all compounds. See
 http://www.rsc.org/suppdata/cc/b3/b301219k/.
;
_journal_issue 7
_journal_name_full 'Chemical Communications'
_journal_page_first 830
_journal_paper_doi 10.1039/b301219k
_journal_year 2003
_chemical_formula_moiety '(C20 H20 Cu2 N2 O8)n'
_chemical_formula_sum 'C20 H20 Cu2 N2 O8'
_chemical_formula_weight 543.46
_chemical_name_systematic
; 
? 
;
_space_group_IT_number 15
_symmetry_cell_setting monoclinic
_symmetry_space_group_name_Hall '-C 2yc'
_symmetry_space_group_name_H-M 'C 1 2/c 1'
_atom_sites_solution_hydrogens geom
_atom_sites_solution_primary direct
_atom_sites_solution_secondary difmap
_audit_creation_method SHELXL-97
_cell_angle_alpha 90.00
_cell_angle_beta 100.679(2)
_cell_angle_gamma 90.00
_cell_formula_units_Z 4
_cell_length_a 21.011(2)
_cell_length_b 13.0520(14)
_cell_length_c 8.5284(9)
_cell_measurement_reflns_used 3533
_cell_measurement_temperature 100(2)
_cell_measurement_theta_max 27.05
_cell_measurement_theta_min 2.90
_cell_volume 2298.3(4)
_computing_cell_refinement 'Bruker SMART'
_computing_data_collection 'Bruker SMART'
_computing_data_reduction 'Bruker SAINT'
_computing_molecular_graphics 'Bruker SHELXTL'
_computing_publication_material 'Bruker SHELXTL'
_computing_structure_refinement 'SHELXL-97 (Sheldrick, 1997)'
_computing_structure_solution 'SHELXS-97 (Sheldrick, 1990)'
_diffrn_ambient_temperature 100(2)
_diffrn_measured_fraction_theta_full 0.996
_diffrn_measured_fraction_theta_max 0.996
_diffrn_measurement_device_type 'CCD area detector'
_diffrn_measurement_method 'phi and omega scans'
_diffrn_radiation_monochromator graphite
_diffrn_radiation_source 'fine-focus sealed tube'
_diffrn_radiation_type MoK\a
_diffrn_radiation_wavelength 0.71073
_diffrn_reflns_av_R_equivalents 0.0387
_diffrn_reflns_av_sigmaI/netI 0.0496
_diffrn_reflns_limit_h_max 21
_diffrn_reflns_limit_h_min -26
_diffrn_reflns_limit_k_max 16
_diffrn_reflns_limit_k_min -15
_diffrn_reflns_limit_l_max 10
_diffrn_reflns_limit_l_min -10
_diffrn_reflns_number 7048
_diffrn_reflns_theta_full 27.14
_diffrn_reflns_theta_max 27.14
_diffrn_reflns_theta_min 1.85
_exptl_absorpt_coefficient_mu 1.897
_exptl_absorpt_correction_T_max 1.000
_exptl_absorpt_correction_T_min 0.861
_exptl_absorpt_correction_type SADABS
_exptl_crystal_colour green
_exptl_crystal_density_diffrn 1.571
_exptl_crystal_density_meas 0
_exptl_crystal_density_method 'not measured'
_exptl_crystal_description diamond
_exptl_crystal_F_000 1104
_exptl_crystal_size_max 0.08
_exptl_crystal_size_mid 0.08
_exptl_crystal_size_min 0.08
_refine_diff_density_max 0.533
_refine_diff_density_min -0.416
_refine_diff_density_rms 0.094
_refine_ls_extinction_method none
_refine_ls_goodness_of_fit_ref 1.038
_refine_ls_hydrogen_treatment mixed
_refine_ls_matrix_type full
_refine_ls_number_parameters 147
_refine_ls_number_reflns 2532
_refine_ls_number_restraints 0
_refine_ls_restrained_S_all 1.038
_refine_ls_R_factor_all 0.0431
_refine_ls_R_factor_gt 0.0342
_refine_ls_shift/su_max 0.001
_refine_ls_shift/su_mean 0.000
_refine_ls_structure_factor_coef Fsqd
_refine_ls_weighting_details 'calc w=1/[\s^2^(Fo^2^)+(0.0384P)^2^+4.1665P] where P=(Fo^2^+2Fc^2^)/3'
_refine_ls_weighting_scheme calc
_refine_ls_wR_factor_gt 0.0859
_refine_ls_wR_factor_ref 0.0904
_reflns_number_gt 2145
_reflns_number_total 2532
_reflns_threshold_expression >2sigma(I)
_cod_data_source_file b301219k.txt
_cod_data_source_block compound1b
_cod_depositor_comments
;
The following automatic conversions were performed:

'_symmetry_cell_setting' value 'Monoclinic' changed to 'monoclinic'
according to
/usr/data/users/saulius/automatic-downloads/retrospective/RSC/lib/dictionaries/cif_core.dic
dictionary named 'cif_core.dic' version 2.4.2 from 2011-04-26.

Automatic conversion script
Id: cif_fix_values 2281 2013-09-26 08:29:07Z andrius 
;
_cod_original_sg_symbol_H-M C2/c
_cod_database_code 7113565

loop_
_symmetry_equiv_pos_as_xyz
'x, y, z'
'-x, y, -z+1/2'
'x+1/2, y+1/2, z'
'-x+1/2, y+1/2, -z+1/2'
'-x, -y, -z'
'x, -y, z-1/2'
'-x+1/2, -y+1/2, -z'
'x+1/2, -y+1/2, z-1/2'

loop_
_atom_site_label
_atom_site_type_symbol
_atom_site_fract_x
_atom_site_fract_y
_atom_site_fract_z
_atom_site_U_iso_or_equiv
_atom_site_adp_type
_atom_site_occupancy
_atom_site_symmetry_multiplicity
_atom_site_calc_flag
_atom_site_refinement_flags
Cu1 Cu 0.301817(14) 0.29578(2) 0.07435(3) 0.00961(11) Uani 1 1 d .
N1 N 0.37960(11) 0.37295(17) 0.2273(2) 0.0136(5) Uani 1 1 d .
O1 O 0.33367(9) 0.15761(13) 0.1341(2) 0.0150(4) Uani 1 1 d .
O2 O 0.24473(9) 0.07939(13) 0.0089(2) 0.0163(4) Uani 1 1 d .
O3 O 0.24745(9) -0.20605(14) 0.2518(2) 0.0149(4) Uani 1 1 d .
O4 O 0.33755(9) -0.28031(14) 0.3788(2) 0.0167(4) Uani 1 1 d .
C1 C 0.30023(12) 0.07989(19) 0.0933(3) 0.0115(5) Uani 1 1 d .
C2 C 0.32857(14) -0.0213(2) 0.1552(3) 0.0154(6) Uani 1 1 d .
H2A H 0.3122 -0.0381 0.2539 0.018 Uiso 1 1 calc R
H2B H 0.3762 -0.0136 0.1847 0.018 Uiso 1 1 calc R
C3 C 0.31398(13) -0.1112(2) 0.0407(3) 0.0142(5) Uani 1 1 d .
H3A H 0.2668 -0.1145 -0.0004 0.017 Uiso 1 1 calc R
H3B H 0.3359 -0.1003 -0.0513 0.017 Uiso 1 1 calc R
C4 C 0.33649(13) -0.21210(19) 0.1209(3) 0.0131(5) Uani 1 1 d .
H4A H 0.3268 -0.2682 0.0420 0.016 Uiso 1 1 calc R
H4B H 0.3840 -0.2097 0.1578 0.016 Uiso 1 1 calc R
C5 C 0.30442(13) -0.23499(19) 0.2612(3) 0.0117(5) Uani 1 1 d .
C6 C 0.37956(16) 0.4727(3) 0.2441(5) 0.0416(10) Uani 1 1 d .
H6 H 0.3461 0.5111 0.1798 0.050 Uiso 1 1 calc R
C7 C 0.42551(17) 0.5246(3) 0.3500(5) 0.0526(13) Uani 1 1 d .
H7 H 0.4230 0.5971 0.3579 0.063 Uiso 1 1 calc R
C8 C 0.47466(13) 0.4730(2) 0.4439(3) 0.0168(6) Uani 1 1 d .
C9 C 0.47349(15) 0.3690(2) 0.4294(4) 0.0260(7) Uani 1 1 d .
H9 H 0.5056 0.3287 0.4948 0.031 Uiso 1 1 calc R
C10 C 0.42608(16) 0.3225(2) 0.3208(4) 0.0281(7) Uani 1 1 d .
H10 H 0.4268 0.2500 0.3124 0.034 Uiso 1 1 calc R

loop_
_atom_site_aniso_label
_atom_site_aniso_U_11
_atom_site_aniso_U_22
_atom_site_aniso_U_33
_atom_site_aniso_U_23
_atom_site_aniso_U_13
_atom_site_aniso_U_12
Cu1 0.01060(18) 0.00801(17) 0.00926(18) -0.00130(11) -0.00067(12) -0.00176(11)
N1 0.0119(11) 0.0167(11) 0.0119(11) -0.0040(9) 0.0017(9) -0.0035(9)
O1 0.0144(10) 0.0095(9) 0.0199(10) -0.0003(8) 0.0001(8) 0.0000(7)
O2 0.0162(10) 0.0100(9) 0.0193(10) 0.0011(7) -0.0056(8) -0.0012(7)
O3 0.0127(9) 0.0187(10) 0.0131(9) 0.0027(7) 0.0017(7) 0.0025(7)
O4 0.0169(10) 0.0207(10) 0.0128(9) 0.0059(8) 0.0032(8) 0.0082(8)
C1 0.0155(13) 0.0110(12) 0.0083(12) -0.0004(9) 0.0032(10) 0.0013(10)
C2 0.0191(14) 0.0110(12) 0.0138(13) 0.0008(10) -0.0029(11) 0.0010(10)
C3 0.0194(14) 0.0113(12) 0.0114(12) 0.0016(10) 0.0018(11) 0.0003(10)
C4 0.0174(14) 0.0092(12) 0.0128(12) 0.0005(9) 0.0028(11) 0.0021(10)
C5 0.0147(13) 0.0067(11) 0.0132(12) -0.0019(10) 0.0011(10) -0.0009(10)
C6 0.0221(17) 0.0206(16) 0.069(3) -0.0225(17) -0.0259(17) 0.0105(13)
C7 0.0262(19) 0.0224(18) 0.092(3) -0.035(2) -0.035(2) 0.0137(14)
C8 0.0103(13) 0.0243(14) 0.0159(13) -0.0110(11) 0.0024(11) -0.0019(11)
C9 0.0290(17) 0.0189(15) 0.0231(15) 0.0090(12) -0.0135(13) -0.0102(12)
C10 0.0368(19) 0.0133(14) 0.0260(16) 0.0062(12) -0.0153(14) -0.0096(13)

loop_
_atom_type_symbol
_atom_type_description
_atom_type_scat_dispersion_real
_atom_type_scat_dispersion_imag
_atom_type_scat_source
C C 0.0033 0.0016 'International Tables Vol C Tables 4.2.6.8 and 6.1.1.4'
H H 0.0000 0.0000 'International Tables Vol C Tables 4.2.6.8 and 6.1.1.4'
N N 0.0061 0.0033 'International Tables Vol C Tables 4.2.6.8 and 6.1.1.4'
O O 0.0106 0.0060 'International Tables Vol C Tables 4.2.6.8 and 6.1.1.4'
Cu Cu 0.3201 1.2651 'International Tables Vol C Tables 4.2.6.8 and 6.1.1.4'

loop_
_geom_angle_atom_site_label_1
_geom_angle_atom_site_label_2
_geom_angle_atom_site_label_3
_geom_angle
_geom_angle_site_symmetry_1
_geom_angle_site_symmetry_3
O1 Cu1 O3 89.71(8) . 4
O1 Cu1 O4 87.72(8) . 6
O3 Cu1 O4 168.79(7) 4 6
O1 Cu1 O2 168.94(8) . 7
O3 Cu1 O2 89.21(8) 4 7
O4 Cu1 O2 91.23(8) 6 7
O1 Cu1 N1 95.12(8) . .
O3 Cu1 N1 89.73(8) 4 .
O4 Cu1 N1 101.36(8) 6 .
O2 Cu1 N1 95.89(8) 7 .
O1 Cu1 Cu1 85.32(5) . 7
O3 Cu1 Cu1 81.45(6) 4 7
O4 Cu1 Cu1 87.47(6) 6 7
O2 Cu1 Cu1 83.63(5) 7 7
N1 Cu1 Cu1 171.17(6) . 7
C6 N1 C10 116.5(3) . .
C6 N1 Cu1 121.2(2) . .
C10 N1 Cu1 121.98(19) . .
C1 O1 Cu1 121.96(17) . .
C1 O2 Cu1 123.50(16) . 7
C5 O3 Cu1 126.30(17) . 4_545
C5 O4 Cu1 118.94(17) . 6_556
O1 C1 O2 125.6(2) . .
O1 C1 C2 116.8(2) . .
O2 C1 C2 117.6(2) . .
C1 C2 C3 115.6(2) . .
C4 C3 C2 111.7(2) . .
C5 C4 C3 112.4(2) . .
O3 C5 O4 125.3(2) . .
O3 C5 C4 117.1(2) . .
O4 C5 C4 117.6(2) . .
N1 C6 C7 123.2(3) . .
C8 C7 C6 120.5(3) . .
C7 C8 C9 116.1(3) . .
C7 C8 C8 121.6(3) . 5_666
C9 C8 C8 122.3(3) . 5_666
C8 C9 C10 120.1(3) . .
N1 C10 C9 123.5(3) . .

loop_
_geom_bond_atom_site_label_1
_geom_bond_atom_site_label_2
_geom_bond_distance
_geom_bond_site_symmetry_2
Cu1 O1 1.9579(18) .
Cu1 O3 1.9596(18) 4
Cu1 O4 1.9622(19) 6
Cu1 O2 1.9641(18) 7
Cu1 N1 2.144(2) .
Cu1 Cu1 2.5989(6) 7
N1 C6 1.310(4) .
N1 C10 1.317(4) .
O1 C1 1.246(3) .
O2 C1 1.252(3) .
O2 Cu1 1.9641(18) 7
O3 C5 1.244(3) .
O3 Cu1 1.9596(18) 4_545
O4 C5 1.257(3) .
O4 Cu1 1.9622(18) 6_556
C1 C2 1.504(3) .
C2 C3 1.521(4) .
C3 C4 1.519(3) .
C4 C5 1.507(3) .
C6 C7 1.372(4) .
C7 C8 1.362(4) .
C8 C9 1.362(4) .
C8 C8 1.473(5) 5_666
C9 C10 1.370(4) .

loop_
_geom_torsion_atom_site_label_1
_geom_torsion_atom_site_label_2
_geom_torsion_atom_site_label_3
_geom_torsion_atom_site_label_4
_geom_torsion
C2 C3 C4 C5 59.8(3)
C1 C2 C3 C4 -172.1(2)
